data_7229506
loop_
_publ_author_name
'Przybyla, Jack J.'
'LaDuca, Robert L.'

_publ_section_title
;
 Control of chirality and catenation in cobalt and cadmium camphorate
 coordination complexes
;
_journal_issue 3
_journal_name_full CrystEngComm
_journal_page_first 280
_journal_paper_doi 10.1039/C7CE01712J
_journal_volume 20
_journal_year 2018
_chemical_formula_moiety 'C35 H44 Co2 N4 O10, H2 O'
_chemical_formula_sum 'C35 H46 Co2 N4 O11'
_chemical_formula_weight 816.62
_space_group_crystal_system monoclinic
_space_group_IT_number 4
_space_group_name_Hall 'P 2yb'
_space_group_name_H-M_alt 'P 1 21 1'
_symmetry_space_group_name_Hall 'P 2yb'
_symmetry_space_group_name_H-M 'P 1 21 1'
_atom_sites_solution_hydrogens mixed
_atom_sites_solution_primary dual
_audit_creation_date 2017-06-07
_audit_creation_method
;
Olex2 1.2
(compiled 2017.03.28 svn.r3405 for OlexSys, GUI svn.r5337)
;
_audit_update_record
;
2017-06-30 deposited with the CCDC.
2017-11-06 downloaded from the CCDC.
;
_cell_angle_alpha 90
_cell_angle_beta 93.368(2)
_cell_angle_gamma 90
_cell_formula_units_Z 2
_cell_length_a 10.3191(13)
_cell_length_b 13.4103(16)
_cell_length_c 13.1239(16)
_cell_measurement_reflns_used 7384
_cell_measurement_temperature 173(2)
_cell_measurement_theta_max 25.30
_cell_measurement_theta_min 2.44
_cell_volume 1813.0(4)
_computing_cell_refinement 'APEX2 (BRUKER, V2012.10-0, 2012)'
_computing_data_collection 'COSMO (BRUKER, V1.61, 2009)'
_computing_data_reduction 'SAINT v8.34A (Bruker, 2013)'
_computing_molecular_graphics
;
O. V. Dolomanov, L. J. Bourhis, R. J. Gildea, J. A. K. Howard and H. Puschmann,
OLEX2: a complete structure solution, refinement and analysis program.
J. Appl. Cryst. (2009). 42, 339-341.
;
_computing_publication_material
;
O. V. Dolomanov, L. J. Bourhis, R. J. Gildea, J. A. K. Howard and H. Puschmann,
OLEX2: a complete structure solution, refinement and analysis program.
J. Appl. Cryst. (2009). 42, 339-341.
;
_computing_structure_refinement 'SHELXL (Sheldrick, Acta Cryst. A64 2008, 112-122)'
_computing_structure_solution 'SHELXS (Sheldrick, Acta Cryst. A64 2008, 112-122)'
_diffrn_ambient_temperature 173.15
_diffrn_detector_area_resol_mean 8.4
_diffrn_measured_fraction_theta_full 1.000
_diffrn_measured_fraction_theta_max 1.000
_diffrn_measurement_device_type 'Bruker APEX-II CCD'
_diffrn_measurement_method \w
_diffrn_radiation_monochromator graphite
_diffrn_radiation_type MoK\a
_diffrn_radiation_wavelength 0.71073
_diffrn_reflns_av_R_equivalents 0.0347
_diffrn_reflns_av_unetI/netI 0.0552
_diffrn_reflns_Laue_measured_fraction_full 1.000
_diffrn_reflns_Laue_measured_fraction_max 1.000
_diffrn_reflns_limit_h_max 12
_diffrn_reflns_limit_h_min -12
_diffrn_reflns_limit_k_max 16
_diffrn_reflns_limit_k_min -16
_diffrn_reflns_limit_l_max 15
_diffrn_reflns_limit_l_min -15
_diffrn_reflns_number 14620
_diffrn_reflns_point_group_measured_fraction_full 0.994
_diffrn_reflns_point_group_measured_fraction_max 0.993
_diffrn_reflns_theta_full 25.242
_diffrn_reflns_theta_max 25.365
_diffrn_reflns_theta_min 1.554
_diffrn_source 'sealed tube'
_diffrn_standards_number 0
_exptl_absorpt_coefficient_mu 0.980
_exptl_absorpt_correction_T_max 0.7452
_exptl_absorpt_correction_T_min 0.6556
_exptl_absorpt_correction_type multi-scan
_exptl_absorpt_process_details
'SADABS-2014/5 (Bruker,2014/5) was used for absorption correction. wR2(int) was 0.0609 before and 0.0544 after correction. The Ratio of minimum to maximum transmission is 0.8798. The \l/2 correction factor is 0.00150.'
_exptl_crystal_density_diffrn 1.496
_exptl_crystal_F_000 852
_exptl_crystal_size_max 0.221
_exptl_crystal_size_mid 0.204
_exptl_crystal_size_min 0.196
_refine_diff_density_max 0.721
_refine_diff_density_min -0.317
_refine_diff_density_rms 0.076
_refine_ls_abs_structure_details
;
 Flack x determined using 2292 quotients [(I+)-(I-)]/[(I+)+(I-)]
 (Parsons, Flack and Wagner, Acta Cryst. B69 (2013) 249-259).
;
_refine_ls_abs_structure_Flack -0.017(13)
_refine_ls_extinction_method none
_refine_ls_goodness_of_fit_ref 1.037
_refine_ls_hydrogen_treatment constr
_refine_ls_matrix_type full
_refine_ls_number_parameters 478
_refine_ls_number_reflns 6621
_refine_ls_number_restraints 1
_refine_ls_restrained_S_all 1.037
_refine_ls_R_factor_all 0.0549
_refine_ls_R_factor_gt 0.0434
_refine_ls_shift/su_max 0.000
_refine_ls_shift/su_mean 0.000
_refine_ls_structure_factor_coef Fsqd
_refine_ls_weighting_details 'w=1/[\s^2^(Fo^2^)+(0.0662P)^2^] where P=(Fo^2^+2Fc^2^)/3'
_refine_ls_weighting_scheme calc
_refine_ls_wR_factor_gt 0.1093
_refine_ls_wR_factor_ref 0.1173
_reflns_Friedel_coverage 0.898
_reflns_Friedel_fraction_full 0.988
_reflns_Friedel_fraction_max 0.986
_reflns_number_gt 5551
_reflns_number_total 6621
_reflns_threshold_expression 'I > 2\s(I)'
_cod_data_source_file c7ce01712j2.cif
_cod_data_source_block p21new
_cod_depositor_comments
;
The following automatic conversions were performed:

'_exptl_absorpt_correction_type' value 'Multi-scan' changed to
'multi-scan' according to
/home/data/users/saulius/crontab/automatic-downloads/rss-feeds/RSC/lib/dictionaries/cif_core.dic
dictionary named 'cif_core.dic' version 2.4.2 from 2011-04-26.

Automatic conversion script
Id: cif_fix_values 4973 2017-02-22 13:04:09Z antanas 

 Adding full bibliography for 7229504--7229508.cif.
;
_cod_database_code 7229506
_shelx_shelxl_version_number 2014/7
_shelx_space_group_comment
;
The symmetry employed for this shelxl refinement is uniquely defined
by the following loop, which should always be used as a source of
symmetry information in preference to the above space-group names.
They are only intended as comments.
;
_shelx_estimated_absorpt_t_max 0.831
_shelx_estimated_absorpt_t_min 0.812
_olex2_refinement_description
;
1. Fixed Uiso
 At 1.2 times of:
  All C(H) groups, All C(H,H) groups, All N(H) groups
 At 1.5 times of:
  All C(H,H,H) groups, All O(H,H) groups
2.a Free rotating group:
 O1W(H1WA,H1WB)
2.b Ternary CH refined with riding coordinates:
 C2(H2A), C12(H12)
2.c Secondary CH2 refined with riding coordinates:
 C3(H3A,H3B), C4(H4A,H4B), C15(H15A,H15B), C17(H17A,H17B), C27(H27A,H27B),
 C28(H28A,H28B), C29(H29A,H29B)
2.d Aromatic/amide H refined with riding coordinates:
 N2(H2), N3(H3), C21(H21), C22(H22), C23(H23), C24(H24), C32(H32), C33(H33),
 C34(H34), C35(H35)
2.e Idealised Me refined as rotating group:
 C6(H6A,H6B,H6C), C7(H7A,H7B,H7C), C8(H8A,H8B,H8C), C14(H14A,H14B,H14C),
 C16(H16A,H16B,H16C), C19(H19A,H19B,H19C)
;
_olex2_diffrn_ambient_temperature_device 'Oxford Cryosystems'
_olex2_submission_special_instructions 'No special instructions were received'

loop_
_space_group_symop_operation_xyz
'x, y, z'
'-x, y+1/2, -z'

loop_
_atom_site_label
_atom_site_type_symbol
_atom_site_fract_x
_atom_site_fract_y
_atom_site_fract_z
_atom_site_U_iso_or_equiv
_atom_site_adp_type
_atom_site_occupancy
_atom_site_site_symmetry_order
_atom_site_calc_flag
_atom_site_refinement_flags_posn
Co1 Co 0.35824(7) 0.23486(5) 0.72553(6) 0.0243(2) Uani 1 1 d .
Co2 Co 0.63141(7) 0.24883(5) 0.77163(6) 0.0212(2) Uani 1 1 d .
O1 O 0.4924(4) -0.1254(4) 0.2832(4) 0.0310(11) Uani 1 1 d .
O2 O 0.7050(4) -0.1268(4) 0.3200(4) 0.0312(11) Uani 1 1 d .
O3 O 0.4160(4) 0.1985(4) 0.5861(3) 0.0295(11) Uani 1 1 d .
O4 O 0.6306(4) 0.2109(3) 0.6219(3) 0.0264(11) Uani 1 1 d .
O5 O 0.3579(4) 0.2644(3) 0.8749(3) 0.0250(11) Uani 1 1 d .
O6 O 0.5704(4) 0.2939(3) 0.9072(3) 0.0251(10) Uani 1 1 d .
O7 O 0.5030(4) 0.6075(4) 1.2155(4) 0.0265(11) Uani 1 1 d .
O8 O 0.2926(4) 0.6178(3) 1.1779(4) 0.0294(11) Uani 1 1 d .
O9 O 0.9609(5) 0.6613(4) 0.7578(3) 0.0435(12) Uani 1 1 d .
O10 O 1.1729(4) 0.9451(3) 0.9670(3) 0.0336(10) Uani 1 1 d .
N1 N 0.7971(5) 0.3345(4) 0.7564(4) 0.0259(13) Uani 1 1 d .
N2 N 0.8985(5) 0.6051(4) 0.9096(4) 0.0295(12) Uani 1 1 d .
H2 H 0.8815 0.5517 0.9454 0.035 Uiso 1 1 calc R
N3 N 1.1132(5) 0.8129(4) 0.8693(4) 0.0307(12) Uani 1 1 d .
H3 H 1.0832 0.7917 0.8090 0.037 Uiso 1 1 calc R
N4 N 1.2104(5) 1.1274(4) 0.7179(4) 0.0285(13) Uani 1 1 d .
C1 C 0.5975(7) -0.0810(5) 0.3117(5) 0.0264(16) Uani 1 1 d .
C2 C 0.5943(6) 0.0298(5) 0.3353(5) 0.0280(16) Uani 1 1 d .
H2A H 0.6697 0.0606 0.3026 0.034 Uiso 1 1 calc R
C3 C 0.4742(8) 0.0823(6) 0.2923(7) 0.049(2) Uani 1 1 d .
H3A H 0.4018 0.0347 0.2795 0.058 Uiso 1 1 calc R
H3B H 0.4910 0.1170 0.2278 0.058 Uiso 1 1 calc R
C4 C 0.4424(7) 0.1604(7) 0.3799(6) 0.044(2) Uani 1 1 d .
H4A H 0.4262 0.2275 0.3503 0.053 Uiso 1 1 calc R
H4B H 0.3645 0.1391 0.4148 0.053 Uiso 1 1 calc R
C5 C 0.6126(7) 0.0517(6) 0.4509(6) 0.0395(18) Uani 1 1 d .
C6 C 0.5297(8) -0.0174(6) 0.5116(6) 0.045(2) Uani 1 1 d .
H6A H 0.4402 -0.0166 0.4821 0.068 Uiso 1 1 calc GR
H6B H 0.5311 0.0053 0.5826 0.068 Uiso 1 1 calc GR
H6C H 0.5643 -0.0853 0.5092 0.068 Uiso 1 1 calc GR
C7 C 0.7549(8) 0.0377(7) 0.4935(6) 0.049(2) Uani 1 1 d .
H7A H 0.7783 -0.0330 0.4907 0.074 Uiso 1 1 calc GR
H7B H 0.7633 0.0608 0.5644 0.074 Uiso 1 1 calc GR
H7C H 0.8130 0.0765 0.4523 0.074 Uiso 1 1 calc GR
C8 C 0.6648(6) 0.2337(6) 0.4144(5) 0.0439(17) Uani 1 1 d .
H8A H 0.6308 0.3020 0.4116 0.066 Uiso 1 1 calc GR
H8B H 0.6873 0.2130 0.3461 0.066 Uiso 1 1 calc GR
H8C H 0.7424 0.2312 0.4611 0.066 Uiso 1 1 calc GR
C9 C 0.5594(6) 0.1620(5) 0.4535(5) 0.0261(15) Uani 1 1 d .
C10 C 0.5322(6) 0.1931(5) 0.5619(5) 0.0232(15) Uani 1 1 d .
C11 C 0.4535(6) 0.2924(5) 0.9323(5) 0.0228(15) Uani 1 1 d .
C12 C 0.4259(6) 0.3268(5) 1.0387(5) 0.0205(14) Uani 1 1 d .
H12 H 0.3554 0.2836 1.0638 0.025 Uiso 1 1 calc R
C13 C 0.3793(6) 0.4380(5) 1.0439(5) 0.0221(14) Uani 1 1 d .
C14 C 0.2446(6) 0.4538(6) 0.9938(5) 0.0325(17) Uani 1 1 d .
H14A H 0.2474 0.4450 0.9198 0.049 Uiso 1 1 calc GR
H14B H 0.2149 0.5214 1.0084 0.049 Uiso 1 1 calc GR
H14C H 0.1846 0.4051 1.0207 0.049 Uiso 1 1 calc GR
C15 C 0.5413(6) 0.3223(5) 1.1176(5) 0.0273(15) Uani 1 1 d .
H15A H 0.5491 0.2549 1.1480 0.033 Uiso 1 1 calc R
H15B H 0.6230 0.3383 1.0852 0.033 Uiso 1 1 calc R
C16 C 0.4741(7) 0.5055(5) 0.9917(6) 0.0296(17) Uani 1 1 d .
H16A H 0.5598 0.5014 1.0279 0.044 Uiso 1 1 calc GR
H16B H 0.4429 0.5745 0.9929 0.044 Uiso 1 1 calc GR
H16C H 0.4805 0.4841 0.9208 0.044 Uiso 1 1 calc GR
C17 C 0.5142(6) 0.3991(5) 1.1987(5) 0.0285(16) Uani 1 1 d .
H17A H 0.5882 0.4459 1.2080 0.034 Uiso 1 1 calc R
H17B H 0.5022 0.3656 1.2647 0.034 Uiso 1 1 calc R
C18 C 0.3903(6) 0.4561(5) 1.1636(5) 0.0222(14) Uani 1 1 d .
C19 C 0.2723(6) 0.4133(5) 1.2155(5) 0.0342(16) Uani 1 1 d .
H19A H 0.1930 0.4460 1.1877 0.051 Uiso 1 1 calc GR
H19B H 0.2825 0.4253 1.2892 0.051 Uiso 1 1 calc GR
H19C H 0.2663 0.3415 1.2027 0.051 Uiso 1 1 calc GR
C20 C 0.3968(6) 0.5675(5) 1.1870(5) 0.0245(15) Uani 1 1 d .
C21 C 0.8128(6) 0.4258(5) 0.7949(5) 0.0259(14) Uani 1 1 d .
H21 H 0.7520 0.4491 0.8411 0.031 Uiso 1 1 calc R
C22 C 0.8850(6) 0.3020(5) 0.6928(5) 0.0356(16) Uani 1 1 d .
H22 H 0.8747 0.2370 0.6647 0.043 Uiso 1 1 calc R
C23 C 0.9888(6) 0.3580(6) 0.6663(6) 0.0436(19) Uani 1 1 d .
H23 H 1.0507 0.3317 0.6227 0.052 Uiso 1 1 calc R
C24 C 1.0014(7) 0.4542(5) 0.7050(6) 0.0419(18) Uani 1 1 d .
H24 H 1.0704 0.4959 0.6859 0.050 Uiso 1 1 calc R
C25 C 0.9130(6) 0.4884(5) 0.7711(5) 0.0315(15) Uani 1 1 d .
C26 C 0.9250(6) 0.5924(5) 0.8128(5) 0.0332(16) Uani 1 1 d .
C27 C 0.8958(6) 0.7015(4) 0.9606(5) 0.0294(14) Uani 1 1 d .
H27A H 0.8253 0.7010 1.0086 0.035 Uiso 1 1 calc R
H27B H 0.8748 0.7537 0.9089 0.035 Uiso 1 1 calc R
C28 C 1.0228(6) 0.7292(5) 1.0193(5) 0.0301(14) Uani 1 1 d .
H28A H 1.0105 0.7928 1.0559 0.036 Uiso 1 1 calc R
H28B H 1.0440 0.6771 1.0711 0.036 Uiso 1 1 calc R
C29 C 1.1357(6) 0.7402(6) 0.9518(5) 0.0313(14) Uani 1 1 d .
H29A H 1.2135 0.7607 0.9945 0.038 Uiso 1 1 calc R
H29B H 1.1544 0.6745 0.9216 0.038 Uiso 1 1 calc R
C30 C 1.1364(5) 0.9097(4) 0.8825(5) 0.0244(13) Uani 1 1 d .
C31 C 1.1297(5) 0.9759(5) 0.7894(5) 0.0273(14) Uani 1 1 d .
C32 C 1.0636(6) 0.9527(6) 0.6980(5) 0.0340(16) Uani 1 1 d .
H32 H 1.0147 0.8928 0.6907 0.041 Uiso 1 1 calc R
C33 C 1.0701(7) 1.0186(5) 0.6170(6) 0.0420(18) Uani 1 1 d .
H33 H 1.0237 1.0054 0.5538 0.050 Uiso 1 1 calc R
C34 C 1.1444(6) 1.1033(5) 0.6293(5) 0.0351(16) Uani 1 1 d .
H34 H 1.1496 1.1470 0.5727 0.042 Uiso 1 1 calc R
C35 C 1.1994(5) 1.0641(5) 0.7962(5) 0.0261(14) Uani 1 1 d .
H35 H 1.2420 1.0809 0.8601 0.031 Uiso 1 1 calc R
O1W O 0.8780(8) 0.7639(6) 0.5712(5) 0.077(2) Uani 1 1 d .
H1WA H 0.8301 0.7601 0.6234 0.116 Uiso 1 1 d G
H1WB H 0.9030 0.7044 0.5547 0.116 Uiso 1 1 d G

loop_
_atom_site_aniso_label
_atom_site_aniso_U_11
_atom_site_aniso_U_22
_atom_site_aniso_U_33
_atom_site_aniso_U_23
_atom_site_aniso_U_13
_atom_site_aniso_U_12
Co1 0.0267(4) 0.0231(6) 0.0230(4) 0.0008(4) 0.0013(3) -0.0031(4)
Co2 0.0232(4) 0.0193(5) 0.0212(4) -0.0006(4) 0.0010(3) -0.0017(4)
O1 0.037(3) 0.021(3) 0.034(3) -0.006(2) -0.001(2) -0.007(2)
O2 0.031(3) 0.025(3) 0.038(3) -0.005(2) 0.003(2) 0.003(2)
O3 0.029(2) 0.032(3) 0.028(3) 0.000(2) 0.003(2) -0.0053(19)
O4 0.033(2) 0.025(3) 0.020(2) -0.0038(19) 0.0011(19) 0.0002(19)
O5 0.026(2) 0.025(3) 0.024(2) -0.003(2) 0.0009(18) -0.0015(19)
O6 0.031(2) 0.024(3) 0.021(2) -0.0048(19) 0.0023(19) 0.0013(18)
O7 0.033(3) 0.019(3) 0.028(2) -0.002(2) 0.005(2) -0.005(2)
O8 0.034(3) 0.020(3) 0.035(3) -0.003(2) 0.002(2) -0.001(2)
O9 0.064(3) 0.032(3) 0.034(3) 0.001(2) 0.001(2) -0.019(2)
O10 0.046(3) 0.025(2) 0.029(2) -0.003(2) 0.000(2) -0.001(2)
N1 0.019(3) 0.030(3) 0.029(3) 0.001(3) 0.000(2) -0.002(2)
N2 0.029(3) 0.019(3) 0.040(3) 0.003(2) 0.003(2) -0.004(2)
N3 0.033(3) 0.026(3) 0.032(3) 0.001(2) -0.008(2) -0.007(2)
N4 0.026(3) 0.023(3) 0.036(3) 0.004(3) -0.001(2) 0.003(2)
C1 0.034(4) 0.026(4) 0.020(4) 0.003(3) 0.006(3) -0.003(3)
C2 0.037(4) 0.025(4) 0.023(4) 0.000(3) 0.004(3) -0.007(3)
C3 0.054(5) 0.026(4) 0.064(6) -0.003(4) -0.017(4) 0.003(4)
C4 0.045(5) 0.041(5) 0.045(5) -0.001(4) -0.002(4) 0.000(4)
C5 0.045(4) 0.034(5) 0.040(5) 0.000(4) 0.001(4) -0.001(3)
C6 0.076(7) 0.025(4) 0.037(5) 0.002(4) 0.022(4) 0.009(4)
C7 0.054(5) 0.040(5) 0.053(5) 0.001(4) -0.009(4) 0.001(4)
C8 0.041(4) 0.053(5) 0.039(4) -0.005(4) 0.005(3) 0.000(4)
C9 0.038(4) 0.019(4) 0.020(3) 0.000(3) -0.005(3) 0.000(3)
C10 0.031(4) 0.014(3) 0.024(3) 0.001(3) -0.004(3) 0.000(3)
C11 0.030(4) 0.013(3) 0.025(4) 0.001(3) 0.004(3) 0.003(3)
C12 0.020(3) 0.017(3) 0.024(3) 0.002(3) 0.000(3) 0.001(3)
C13 0.032(3) 0.012(3) 0.023(3) 0.000(3) 0.005(3) 0.004(3)
C14 0.034(4) 0.031(4) 0.032(4) -0.007(3) 0.001(3) 0.007(3)
C15 0.030(3) 0.026(4) 0.026(3) 0.002(3) -0.001(3) 0.008(3)
C16 0.038(4) 0.022(4) 0.028(4) 0.001(3) 0.002(3) -0.007(3)
C17 0.035(4) 0.023(4) 0.027(4) -0.002(3) -0.003(3) 0.001(3)
C18 0.029(3) 0.016(3) 0.021(3) -0.002(3) 0.000(3) -0.002(3)
C19 0.038(4) 0.028(4) 0.037(4) -0.002(3) 0.004(3) -0.006(3)
C20 0.027(3) 0.019(4) 0.028(4) -0.003(3) 0.003(3) 0.001(3)
C21 0.022(3) 0.028(4) 0.029(4) 0.002(3) 0.003(3) 0.004(3)
C22 0.028(3) 0.037(4) 0.042(4) -0.006(3) 0.004(3) 0.001(3)
C23 0.035(4) 0.038(4) 0.059(5) -0.013(4) 0.013(4) -0.007(3)
C24 0.044(4) 0.037(4) 0.045(4) -0.001(4) 0.009(3) -0.016(3)
C25 0.028(3) 0.030(4) 0.036(4) -0.001(3) -0.001(3) -0.007(3)
C26 0.031(3) 0.034(4) 0.034(4) 0.005(3) -0.003(3) -0.006(3)
C27 0.034(4) 0.021(3) 0.033(4) 0.004(3) 0.002(3) 0.001(3)
C28 0.035(3) 0.021(3) 0.033(3) 0.003(3) -0.005(3) -0.003(3)
C29 0.031(3) 0.022(3) 0.041(4) 0.005(3) -0.001(3) -0.003(3)
C30 0.020(3) 0.022(3) 0.031(4) 0.000(3) 0.001(3) 0.000(2)
C31 0.023(3) 0.024(3) 0.035(4) -0.003(3) 0.002(3) 0.001(3)
C32 0.034(4) 0.036(4) 0.031(4) 0.005(3) -0.006(3) -0.014(3)
C33 0.045(4) 0.039(4) 0.040(4) 0.004(3) -0.014(3) -0.013(3)
C34 0.038(4) 0.034(4) 0.032(4) 0.008(3) -0.005(3) -0.001(3)
C35 0.024(3) 0.029(3) 0.026(3) -0.005(3) 0.003(3) -0.003(3)
O1W 0.113(6) 0.066(5) 0.055(4) -0.004(3) 0.025(4) -0.017(4)

loop_
_atom_type_symbol
_atom_type_description
_atom_type_scat_dispersion_real
_atom_type_scat_dispersion_imag
_atom_type_scat_source
C C 0.0033 0.0016 'International Tables Vol C Tables 4.2.6.8 and 6.1.1.4'
H H 0.0000 0.0000 'International Tables Vol C Tables 4.2.6.8 and 6.1.1.4'
Co Co 0.3494 0.9721 'International Tables Vol C Tables 4.2.6.8 and 6.1.1.4'
N N 0.0061 0.0033 'International Tables Vol C Tables 4.2.6.8 and 6.1.1.4'
O O 0.0106 0.0060 'International Tables Vol C Tables 4.2.6.8 and 6.1.1.4'

loop_
_geom_angle_atom_site_label_1
_geom_angle_atom_site_label_2
_geom_angle_atom_site_label_3
_geom_angle
_geom_angle_site_symmetry_1
_geom_angle_site_symmetry_3
O2 Co1 Co2 107.27(13) 2_656 .
O2 Co1 O7 160.25(17) 2_656 2_647
O2 Co1 N4 113.0(2) 2_656 1_445
O3 Co1 Co2 82.38(13) . .
O3 Co1 O2 93.45(19) . 2_656
O3 Co1 O7 85.16(19) . 2_647
O3 Co1 N4 92.5(2) . 1_445
O5 Co1 O2 95.05(19) . 2_656
O5 Co1 O3 162.66(17) . .
O5 Co1 O7 81.73(18) . 2_647
O5 Co1 N4 98.03(19) . 1_445
N4 Co1 O7 86.76(19) 1_445 2_647
O1 Co2 O7 107.78(17) 2_656 2_647
O4 Co2 O1 84.63(19) . 2_656
O4 Co2 O7 84.21(18) . 2_647
O4 Co2 N1 90.10(19) . .
O6 Co2 O1 81.62(19) . 2_656
O6 Co2 O4 161.19(18) . .
O6 Co2 O7 87.83(18) . 2_647
O6 Co2 O8 96.13(19) . 2_647
O6 Co2 N1 102.8(2) . .
O8 Co2 O1 167.48(19) 2_647 2_656
O8 Co2 O4 94.52(19) 2_647 .
O8 Co2 O7 59.74(17) 2_647 2_647
O8 Co2 N1 101.9(2) 2_647 .
N1 Co2 O1 90.6(2) . 2_656
N1 Co2 O7 160.11(19) . 2_647
C1 O1 Co2 156.6(5) . 2_646
C1 O2 Co1 98.7(4) . 2_646
C10 O3 Co1 125.3(4) . .
C10 O4 Co2 127.2(4) . .
C11 O5 Co1 126.7(4) . .
C11 O6 Co2 125.2(4) . .
Co1 O7 Co2 74.92(15) 2_657 2_657
C20 O7 Co1 156.8(4) . 2_657
C20 O7 Co2 81.9(4) . 2_657
C20 O8 Co2 97.0(4) . 2_657
C21 N1 Co2 123.6(4) . .
C21 N1 C22 117.7(5) . .
C22 N1 Co2 118.0(5) . .
C26 N2 H2 117.8 . .
C26 N2 C27 124.4(5) . .
C27 N2 H2 117.8 . .
C29 N3 H3 118.9 . .
C30 N3 H3 118.9 . .
C30 N3 C29 122.3(6) . .
C34 N4 Co1 122.3(4) . 1_665
C35 N4 Co1 119.5(4) . 1_665
C35 N4 C34 116.5(5) . .
O1 C1 C2 119.2(6) . .
O2 C1 O1 121.6(7) . .
O2 C1 C2 119.1(6) . .
C1 C2 H2A 106.8 . .
C1 C2 C5 112.5(6) . .
C3 C2 C1 114.1(6) . .
C3 C2 H2A 106.8 . .
C3 C2 C5 109.2(6) . .
C5 C2 H2A 106.8 . .
C2 C3 H3A 111.0 . .
C2 C3 H3B 111.0 . .
C2 C3 C4 103.6(6) . .
H3A C3 H3B 109.0 . .
C4 C3 H3A 111.0 . .
C4 C3 H3B 111.0 . .
C3 C4 H4A 110.5 . .
C3 C4 H4B 110.5 . .
H4A C4 H4B 108.7 . .
C9 C4 C3 106.2(6) . .
C9 C4 H4A 110.5 . .
C9 C4 H4B 110.5 . .
C2 C5 C7 112.9(6) . .
C2 C5 C9 100.2(6) . .
C6 C5 C2 111.1(7) . .
C6 C5 C7 106.7(7) . .
C6 C5 C9 110.6(6) . .
C7 C5 C9 115.3(6) . .
C5 C6 H6A 109.5 . .
C5 C6 H6B 109.5 . .
C5 C6 H6C 109.5 . .
H6A C6 H6B 109.5 . .
H6A C6 H6C 109.5 . .
H6B C6 H6C 109.5 . .
C5 C7 H7A 109.5 . .
C5 C7 H7B 109.5 . .
C5 C7 H7C 109.5 . .
H7A C7 H7B 109.5 . .
H7A C7 H7C 109.5 . .
H7B C7 H7C 109.5 . .
H8A C8 H8B 109.5 . .
H8A C8 H8C 109.5 . .
H8B C8 H8C 109.5 . .
C9 C8 H8A 109.5 . .
C9 C8 H8B 109.5 . .
C9 C8 H8C 109.5 . .
C4 C9 C5 103.9(6) . .
C4 C9 C8 110.3(6) . .
C4 C9 C10 114.8(6) . .
C8 C9 C5 108.7(6) . .
C10 C9 C5 111.1(5) . .
C10 C9 C8 108.0(5) . .
O3 C10 O4 124.8(6) . .
O3 C10 C9 118.7(6) . .
O4 C10 C9 116.4(6) . .
O5 C11 O6 124.8(6) . .
O5 C11 C12 117.3(5) . .
O6 C11 C12 117.9(6) . .
C11 C12 H12 107.8 . .
C11 C12 C13 113.8(5) . .
C11 C12 C15 115.5(5) . .
C13 C12 H12 107.8 . .
C15 C12 H12 107.8 . .
C15 C12 C13 103.6(5) . .
C12 C13 C18 100.6(5) . .
C14 C13 C12 112.9(5) . .
C14 C13 C16 108.5(5) . .
C14 C13 C18 114.7(5) . .
C16 C13 C12 109.8(5) . .
C16 C13 C18 110.1(6) . .
C13 C14 H14A 109.5 . .
C13 C14 H14B 109.5 . .
C13 C14 H14C 109.5 . .
H14A C14 H14B 109.5 . .
H14A C14 H14C 109.5 . .
H14B C14 H14C 109.5 . .
C12 C15 H15A 110.5 . .
C12 C15 H15B 110.5 . .
H15A C15 H15B 108.7 . .
C17 C15 C12 106.2(5) . .
C17 C15 H15A 110.5 . .
C17 C15 H15B 110.5 . .
C13 C16 H16A 109.5 . .
C13 C16 H16B 109.5 . .
C13 C16 H16C 109.5 . .
H16A C16 H16B 109.5 . .
H16A C16 H16C 109.5 . .
H16B C16 H16C 109.5 . .
C15 C17 H17A 110.1 . .
C15 C17 H17B 110.1 . .
C15 C17 C18 108.1(5) . .
H17A C17 H17B 108.4 . .
C18 C17 H17A 110.1 . .
C18 C17 H17B 110.1 . .
C17 C18 C13 103.3(5) . .
C17 C18 C19 110.3(5) . .
C19 C18 C13 111.6(5) . .
C20 C18 C13 110.4(5) . .
C20 C18 C17 113.6(5) . .
C20 C18 C19 107.6(5) . .
C18 C19 H19A 109.5 . .
C18 C19 H19B 109.5 . .
C18 C19 H19C 109.5 . .
H19A C19 H19B 109.5 . .
H19A C19 H19C 109.5 . .
H19B C19 H19C 109.5 . .
O7 C20 Co2 68.5(4) . 2_657
O7 C20 O8 121.4(6) . .
O7 C20 C18 120.3(6) . .
O8 C20 Co2 53.0(3) . 2_657
O8 C20 C18 118.3(6) . .
C18 C20 Co2 170.7(5) . 2_657
N1 C21 H21 118.4 . .
N1 C21 C25 123.2(6) . .
C25 C21 H21 118.4 . .
N1 C22 H22 118.4 . .
N1 C22 C23 123.2(6) . .
C23 C22 H22 118.4 . .
C22 C23 H23 120.8 . .
C22 C23 C24 118.3(6) . .
C24 C23 H23 120.8 . .
C23 C24 H24 120.4 . .
C25 C24 C23 119.3(6) . .
C25 C24 H24 120.4 . .
C21 C25 C26 121.9(6) . .
C24 C25 C21 118.3(6) . .
C24 C25 C26 119.8(6) . .
O9 C26 N2 123.1(6) . .
O9 C26 C25 120.0(6) . .
N2 C26 C25 116.8(6) . .
N2 C27 H27A 108.7 . .
N2 C27 H27B 108.7 . .
N2 C27 C28 114.1(5) . .
H27A C27 H27B 107.6 . .
C28 C27 H27A 108.7 . .
C28 C27 H27B 108.7 . .
C27 C28 H28A 108.9 . .
C27 C28 H28B 108.9 . .
H28A C28 H28B 107.7 . .
C29 C28 C27 113.3(5) . .
C29 C28 H28A 108.9 . .
C29 C28 H28B 108.9 . .
N3 C29 C28 113.8(5) . .
N3 C29 H29A 108.8 . .
N3 C29 H29B 108.8 . .
C28 C29 H29A 108.8 . .
C28 C29 H29B 108.8 . .
H29A C29 H29B 107.7 . .
O10 C30 N3 122.1(6) . .
O10 C30 C31 119.6(5) . .
N3 C30 C31 118.1(6) . .
C32 C31 C30 124.6(6) . .
C32 C31 C35 118.5(6) . .
C35 C31 C30 116.9(6) . .
C31 C32 H32 120.7 . .
C31 C32 C33 118.6(6) . .
C33 C32 H32 120.7 . .
C32 C33 H33 120.4 . .
C34 C33 C32 119.2(6) . .
C34 C33 H33 120.4 . .
N4 C34 C33 123.3(6) . .
N4 C34 H34 118.4 . .
C33 C34 H34 118.4 . .
N4 C35 C31 123.9(6) . .
N4 C35 H35 118.0 . .
C31 C35 H35 118.0 . .
H1WA O1W H1WB 109.5 . .

loop_
_geom_bond_atom_site_label_1
_geom_bond_atom_site_label_2
_geom_bond_distance
_geom_bond_site_symmetry_2
Co1 Co2 2.8543(10) .
Co1 O2 2.044(5) 2_656
Co1 O3 2.017(5) .
Co1 O5 2.001(4) .
Co1 O7 2.332(5) 2_647
Co1 N4 2.096(6) 1_445
Co2 O1 2.210(5) 2_656
Co2 O4 2.030(4) .
Co2 O6 2.014(4) .
Co2 O7 2.361(5) 2_647
Co2 O8 2.020(5) 2_647
Co2 N1 2.080(5) .
Co2 C20 2.512(7) 2_647
O1 Co2 2.210(5) 2_646
O1 C1 1.275(8) .
O2 Co1 2.044(5) 2_646
O2 C1 1.267(8) .
O3 C10 1.261(8) .
O4 C10 1.270(7) .
O5 C11 1.262(8) .
O6 C11 1.269(7) .
O7 Co1 2.332(5) 2_657
O7 Co2 2.361(5) 2_657
O7 C20 1.256(8) .
O8 Co2 2.020(5) 2_657
O8 C20 1.269(8) .
O9 C26 1.243(8) .
O10 C30 1.244(7) .
N1 C21 1.331(8) .
N1 C22 1.341(8) .
N2 H2 0.8800 .
N2 C26 1.326(8) .
N2 C27 1.457(8) .
N3 H3 0.8800 .
N3 C29 1.465(8) .
N3 C30 1.329(8) .
N4 Co1 2.096(5) 1_665
N4 C34 1.352(8) .
N4 C35 1.343(8) .
C1 C2 1.519(10) .
C2 H2A 1.0000 .
C2 C3 1.506(10) .
C2 C5 1.545(10) .
C3 H3A 0.9900 .
C3 H3B 0.9900 .
C3 C4 1.603(11) .
C4 H4A 0.9900 .
C4 H4B 0.9900 .
C4 C9 1.502(9) .
C5 C6 1.518(11) .
C5 C7 1.552(11) .
C5 C9 1.580(11) .
C6 H6A 0.9800 .
C6 H6B 0.9800 .
C6 H6C 0.9800 .
C7 H7A 0.9800 .
C7 H7B 0.9800 .
C7 H7C 0.9800 .
C8 H8A 0.9800 .
C8 H8B 0.9800 .
C8 H8C 0.9800 .
C8 C9 1.561(10) .
C9 C10 1.524(9) .
C11 C12 1.514(8) .
C12 H12 1.0000 .
C12 C13 1.570(8) .
C12 C15 1.532(9) .
C13 C14 1.517(9) .
C13 C16 1.525(9) .
C13 C18 1.587(9) .
C14 H14A 0.9800 .
C14 H14B 0.9800 .
C14 H14C 0.9800 .
C15 H15A 0.9900 .
C15 H15B 0.9900 .
C15 C17 1.519(9) .
C16 H16A 0.9800 .
C16 H16B 0.9800 .
C16 H16C 0.9800 .
C17 H17A 0.9900 .
C17 H17B 0.9900 .
C17 C18 1.537(9) .
C18 C19 1.540(9) .
C18 C20 1.526(9) .
C19 H19A 0.9800 .
C19 H19B 0.9800 .
C19 H19C 0.9800 .
C20 Co2 2.512(7) 2_657
C21 H21 0.9500 .
C21 C25 1.382(8) .
C22 H22 0.9500 .
C22 C23 1.370(9) .
C23 H23 0.9500 .
C23 C24 1.389(10) .
C24 H24 0.9500 .
C24 C25 1.375(9) .
C25 C26 1.501(9) .
C27 H27A 0.9900 .
C27 H27B 0.9900 .
C27 C28 1.527(8) .
C28 H28A 0.9900 .
C28 H28B 0.9900 .
C28 C29 1.513(9) .
C29 H29A 0.9900 .
C29 H29B 0.9900 .
C30 C31 1.508(9) .
C31 C32 1.381(9) .
C31 C35 1.385(9) .
C32 H32 0.9500 .
C32 C33 1.387(9) .
C33 H33 0.9500 .
C33 C34 1.374(9) .
C34 H34 0.9500 .
C35 H35 0.9500 .
O1W H1WA 0.8698 .
O1W H1WB 0.8701 .

loop_
_geom_hbond_atom_site_label_D
_geom_hbond_atom_site_label_H
_geom_hbond_atom_site_label_A
_geom_hbond_distance_DH
_geom_hbond_distance_HA
_geom_hbond_distance_DA
_geom_hbond_angle_DHA
_geom_hbond_site_symmetry_A
N2 H2 O10 0.88 1.94 2.814(7) 172.4 2_747
N3 H3 O9 0.88 2.24 2.911(7) 133.2 .
O1W H1WA O9 0.87 2.53 2.894(9) 106.0 .
